data_7131374
loop_
_publ_author_name
'Rout, Smruti Rekha'
'Kenguva, Gowtham'
'Giri, Lopamudra'
'Kar, Ananya'
'Dandela, Rambabu'

_publ_section_title
;
 Binary to ternary drug-drug molecular adducts of the antihypertensive
 drug ketanserin (KTS) with advanced physicochemical properties.
;
_journal_issue 31
_journal_name_full 'Chemical communications (Cambridge, England)'
_journal_page_first 4640
_journal_page_last 4643
_journal_paper_doi 10.1039/d2cc06666a
_journal_volume 59
_journal_year 2023
_chemical_formula_moiety 'C22 H23 F N3 O3,Cl'
_chemical_formula_sum 'C22 H23 Cl F N3 O3'
_chemical_formula_weight 431.88
_space_group_crystal_system monoclinic
_space_group_IT_number 15
_space_group_name_Hall '-C 2yc'
_space_group_name_H-M_alt 'C 1 2/c 1'
_atom_sites_solution_hydrogens mixed
_audit_creation_method SHELXL-2018/3
_audit_update_record
;
2023-02-18 deposited with the CCDC.	2023-03-06 downloaded from the CCDC.
;
_cell_angle_alpha 90
_cell_angle_beta 95.27(1)
_cell_angle_gamma 90
_cell_formula_units_Z 8
_cell_length_a 33.14(2)
_cell_length_b 7.242(4)
_cell_length_c 17.419(9)
_cell_measurement_reflns_used 3250
_cell_measurement_temperature 273(2)
_cell_measurement_theta_max 0.957
_cell_measurement_theta_min 0.948
_cell_volume 4163(4)
_computing_cell_refinement 'Bruker SHELXL'
_computing_data_collection 'Bruker APEX3'
_computing_data_reduction 'Bruker SAINT'
_computing_molecular_graphics 'Bruker SHELXTL'
_computing_publication_material 'Bruker SHELXTL'
_computing_structure_refinement 'SHELXL-2018/3 (Sheldrick, 2018)'
_computing_structure_solution 'SHELXT 2018/2 (Sheldrick, 2018)'
_diffrn_ambient_temperature 273(2)
_diffrn_measured_fraction_theta_full 0.999
_diffrn_measured_fraction_theta_max 0.993
_diffrn_measurement_device_type 'Bruker D8 quest photon detector'
_diffrn_measurement_method 'Omega and Phi scans'
_diffrn_radiation_type MoK\a
_diffrn_radiation_wavelength 0.71073
_diffrn_reflns_av_R_equivalents 0.0489
_diffrn_reflns_av_unetI/netI 0.0281
_diffrn_reflns_Laue_measured_fraction_full 0.999
_diffrn_reflns_Laue_measured_fraction_max 0.993
_diffrn_reflns_limit_h_max 40
_diffrn_reflns_limit_h_min -41
_diffrn_reflns_limit_k_max 9
_diffrn_reflns_limit_k_min -9
_diffrn_reflns_limit_l_max 21
_diffrn_reflns_limit_l_min -21
_diffrn_reflns_number 32048
_diffrn_reflns_point_group_measured_fraction_full 0.999
_diffrn_reflns_point_group_measured_fraction_max 0.993
_diffrn_reflns_theta_full 25.242
_diffrn_reflns_theta_max 26.512
_diffrn_reflns_theta_min 2.348
_diffrn_source microfocus
_exptl_absorpt_coefficient_mu 0.222
_exptl_absorpt_correction_T_max 0.957
_exptl_absorpt_correction_T_min 0.948
_exptl_absorpt_correction_type multi-scan
_exptl_crystal_colour colorless
_exptl_crystal_density_diffrn 1.378
_exptl_crystal_description block
_exptl_crystal_F_000 1808.0
_exptl_crystal_size_max 0.24
_exptl_crystal_size_mid 0.22
_exptl_crystal_size_min 0.20
_refine_diff_density_max 0.262
_refine_diff_density_min -0.403
_refine_diff_density_rms 0.122
_refine_ls_extinction_method none
_refine_ls_goodness_of_fit_ref 1.173
_refine_ls_hydrogen_treatment mixed
_refine_ls_matrix_type full
_refine_ls_number_parameters 279
_refine_ls_number_reflns 4283
_refine_ls_number_restraints 0
_refine_ls_restrained_S_all 1.173
_refine_ls_R_factor_all 0.0655
_refine_ls_R_factor_gt 0.0469
_refine_ls_shift/su_max 0.001
_refine_ls_shift/su_mean 0.000
_refine_ls_structure_factor_coef Fsqd
_refine_ls_weighting_details 'w=1/[\s^2^(Fo^2^)+(0.1000P)^2^+0.2454P] where P=(Fo^2^+2Fc^2^)/3'
_refine_ls_weighting_scheme calc
_refine_ls_wR_factor_gt 0.1480
_refine_ls_wR_factor_ref 0.1691
_reflns_Friedel_coverage 0.000
_reflns_number_gt 3250
_reflns_number_total 4312
_reflns_threshold_expression 'I > 2\s(I)'
_cod_data_source_file d2cc06666a2.cif
_cod_data_source_block K_HL_0m_a
_cod_depositor_comments 'Adding full bibliography for 7131371--7131375.cif.'
_cod_original_sg_symbol_H-M 'C 2/c'
_cod_database_code 7131374
_shelx_shelxl_version_number 2018/3
_shelx_space_group_comment
;
The symmetry employed for this shelxl refinement is uniquely defined
by the following loop, which should always be used as a source of
symmetry information in preference to the above space-group names.
They are only intended as comments.
;

loop_
_space_group_symop_operation_xyz
'x, y, z'
'-x, y, -z+1/2'
'x+1/2, y+1/2, z'
'-x+1/2, y+1/2, -z+1/2'
'-x, -y, -z'
'x, -y, z-1/2'
'-x+1/2, -y+1/2, -z'
'x+1/2, -y+1/2, z-1/2'

loop_
_atom_site_label
_atom_site_type_symbol
_atom_site_fract_x
_atom_site_fract_y
_atom_site_fract_z
_atom_site_U_iso_or_equiv
_atom_site_adp_type
_atom_site_occupancy
_atom_site_site_symmetry_order
_atom_site_calc_flag
_atom_site_refinement_flags_posn
_atom_site_refinement_flags_adp
_atom_site_refinement_flags_occupancy
_atom_site_disorder_assembly
_atom_site_disorder_group
Cl1 Cl 0.37807(2) 0.94191(6) 0.24730(3) 0.0572(2) Uani 1 1 d . . . . .
O2 O 0.24512(5) 0.3566(3) 0.25455(9) 0.0699(5) Uani 1 1 d . . . . .
F1 F 0.56506(5) -0.2092(2) 0.08599(10) 0.0963(5) Uani 1 1 d . . . . .
O1 O 0.31203(5) 0.4621(2) 0.49080(10) 0.0685(5) Uani 1 1 d . . . . .
N3 N 0.36640(5) 0.5302(2) 0.26143(10) 0.0438(4) Uani 1 1 d . . . . .
N2 N 0.20863(5) 0.4338(2) 0.35261(10) 0.0514(4) Uani 1 1 d . . . . .
N1 N 0.27877(5) 0.4067(2) 0.37334(10) 0.0471(4) Uani 1 1 d . . . . .
C17 C 0.48484(6) 0.2112(3) 0.10935(11) 0.0486(5) Uani 1 1 d . . . . .
C11 C 0.40169(6) 0.4205(3) 0.29643(11) 0.0460(5) Uani 1 1 d . . . . .
H11A H 0.393391 0.293826 0.304014 0.055 Uiso 1 1 calc R U . . .
H11B H 0.411121 0.471770 0.346311 0.055 Uiso 1 1 calc R U . . .
C8 C 0.24371(6) 0.3972(3) 0.32213(11) 0.0488(5) Uani 1 1 d . . . . .
C1 C 0.20564(6) 0.4770(3) 0.42931(11) 0.0442(4) Uani 1 1 d . . . . .
C6 C 0.24050(6) 0.4873(3) 0.47971(11) 0.0434(4) Uani 1 1 d . . . . .
C12 C 0.43556(6) 0.4246(3) 0.24409(11) 0.0492(5) Uani 1 1 d . . . . .
H12A H 0.457714 0.347729 0.265769 0.059 Uiso 1 1 calc R U . . .
H12B H 0.445589 0.549985 0.240852 0.059 Uiso 1 1 calc R U . . .
O3 O 0.46088(7) 0.5093(3) 0.07801(14) 0.1013(8) Uani 1 1 d . . . . .
C18 C 0.51769(6) 0.2343(3) 0.06609(12) 0.0586(5) Uani 1 1 d . . . . .
H18 H 0.521253 0.346525 0.041642 0.070 Uiso 1 1 calc R U . . .
C7 C 0.27977(6) 0.4529(2) 0.45131(12) 0.0470(5) Uani 1 1 d . . . . .
C2 C 0.16780(6) 0.5096(3) 0.45607(13) 0.0552(5) Uani 1 1 d . . . . .
H2 H 0.144311 0.504881 0.422533 0.066 Uiso 1 1 calc R U . . .
C22 C 0.48021(7) 0.0430(3) 0.14584(13) 0.0562(5) Uani 1 1 d . . . . .
H22 H 0.458490 0.025473 0.175271 0.067 Uiso 1 1 calc R U . . .
C5 C 0.23745(7) 0.5296(3) 0.55742(12) 0.0536(5) Uani 1 1 d . . . . .
H5 H 0.260777 0.538435 0.591244 0.064 Uiso 1 1 calc R U . . .
C13 C 0.42116(6) 0.3555(3) 0.16302(11) 0.0468(5) Uani 1 1 d . . . . .
H13 H 0.412890 0.225999 0.166262 0.056 Uiso 1 1 calc R U . . .
C10 C 0.33346(6) 0.5503(3) 0.31368(14) 0.0545(5) Uani 1 1 d . . . . .
H10A H 0.311333 0.619209 0.286950 0.065 Uiso 1 1 calc R U . . .
H10B H 0.343674 0.621889 0.358359 0.065 Uiso 1 1 calc R U . . .
C19 C 0.54480(7) 0.0948(4) 0.05893(14) 0.0670(6) Uani 1 1 d . . . . .
H19 H 0.566714 0.110950 0.029867 0.080 Uiso 1 1 calc R U . . .
C9 C 0.31699(6) 0.3677(3) 0.34115(14) 0.0544(5) Uani 1 1 d . . . . .
H9A H 0.312625 0.282165 0.298356 0.065 Uiso 1 1 calc R U . . .
H9B H 0.336121 0.312826 0.380081 0.065 Uiso 1 1 calc R U . . .
C16 C 0.45605(7) 0.3683(3) 0.11317(12) 0.0561(5) Uani 1 1 d . . . . .
C15 C 0.35134(6) 0.4618(3) 0.18274(13) 0.0550(5) Uani 1 1 d . . . . .
H15A H 0.328866 0.537735 0.161738 0.066 Uiso 1 1 calc R U . . .
H15B H 0.341741 0.335805 0.186237 0.066 Uiso 1 1 calc R U . . .
C3 C 0.16595(8) 0.5488(3) 0.53267(14) 0.0627(6) Uani 1 1 d . . . . .
H3 H 0.140843 0.569743 0.550897 0.075 Uiso 1 1 calc R U . . .
C20 C 0.53908(7) -0.0692(3) 0.09533(14) 0.0648(6) Uani 1 1 d . . . . .
C14 C 0.38500(7) 0.4692(3) 0.13030(12) 0.0566(5) Uani 1 1 d . . . . .
H14A H 0.393301 0.596383 0.124203 0.068 Uiso 1 1 calc R U . . .
H14B H 0.375262 0.421913 0.079871 0.068 Uiso 1 1 calc R U . . .
C4 C 0.20056(8) 0.5579(3) 0.58360(13) 0.0600(6) Uani 1 1 d . . . . .
H4 H 0.198550 0.583176 0.635457 0.072 Uiso 1 1 calc R U . . .
C21 C 0.50759(8) -0.0984(3) 0.13880(15) 0.0679(6) Uani 1 1 d . . . . .
H21 H 0.504581 -0.211056 0.163229 0.081 Uiso 1 1 calc R U . . .
H111 H 0.1864(8) 0.433(3) 0.3208(15) 0.061(7) Uiso 1 1 d . . . . .
H112 H 0.3752(7) 0.659(4) 0.2548(13) 0.073(7) Uiso 1 1 d . . . . .

loop_
_atom_site_aniso_label
_atom_site_aniso_U_11
_atom_site_aniso_U_22
_atom_site_aniso_U_33
_atom_site_aniso_U_23
_atom_site_aniso_U_13
_atom_site_aniso_U_12
Cl1 0.0592(4) 0.0388(3) 0.0713(4) 0.0101(2) -0.0062(3) -0.0086(2)
O2 0.0746(11) 0.0876(12) 0.0492(9) -0.0113(8) 0.0146(8) -0.0040(9)
F1 0.0801(10) 0.0976(12) 0.1102(13) -0.0174(10) 0.0029(9) 0.0361(9)
O1 0.0504(9) 0.0808(12) 0.0712(11) 0.0015(8) -0.0111(8) -0.0037(8)
N3 0.0419(9) 0.0332(8) 0.0573(10) 0.0028(7) 0.0095(7) -0.0010(6)
N2 0.0425(10) 0.0653(12) 0.0460(9) -0.0044(7) 0.0015(8) -0.0040(8)
N1 0.0417(9) 0.0448(9) 0.0560(10) 0.0029(7) 0.0115(7) -0.0027(7)
C17 0.0512(11) 0.0534(11) 0.0418(10) -0.0047(8) 0.0080(8) -0.0069(9)
C11 0.0456(11) 0.0460(10) 0.0468(10) 0.0013(8) 0.0070(8) 0.0021(8)
C8 0.0514(12) 0.0485(11) 0.0470(11) 0.0004(8) 0.0073(9) -0.0042(9)
C1 0.0503(11) 0.0388(10) 0.0438(10) 0.0007(7) 0.0062(8) -0.0034(8)
C6 0.0505(11) 0.0356(9) 0.0439(10) 0.0047(8) 0.0033(8) -0.0032(8)
C12 0.0404(11) 0.0577(12) 0.0498(11) 0.0017(9) 0.0054(8) 0.0001(8)
O3 0.1274(17) 0.0591(10) 0.1303(18) 0.0318(12) 0.0817(14) 0.0111(11)
C18 0.0560(12) 0.0694(14) 0.0515(12) -0.0004(10) 0.0109(9) -0.0073(11)
C7 0.0486(11) 0.0395(10) 0.0520(11) 0.0041(8) 0.0000(9) -0.0049(8)
C2 0.0482(12) 0.0575(12) 0.0609(13) -0.0008(10) 0.0098(10) 0.0008(10)
C22 0.0599(13) 0.0552(13) 0.0544(12) 0.0018(9) 0.0109(10) 0.0001(10)
C5 0.0693(14) 0.0437(11) 0.0464(11) 0.0019(8) -0.0011(10) 0.0001(10)
C13 0.0518(11) 0.0387(10) 0.0511(11) 0.0022(8) 0.0119(9) -0.0046(8)
C10 0.0479(12) 0.0398(11) 0.0788(14) 0.0059(9) 0.0225(10) 0.0030(8)
C19 0.0478(13) 0.0943(18) 0.0598(14) -0.0087(12) 0.0101(10) 0.0007(12)
C9 0.0488(12) 0.0420(11) 0.0756(14) 0.0086(9) 0.0226(10) 0.0024(9)
C16 0.0678(14) 0.0488(12) 0.0547(12) 0.0037(9) 0.0217(10) -0.0067(10)
C15 0.0440(11) 0.0578(13) 0.0619(13) 0.0045(9) -0.0026(9) 0.0006(9)
C3 0.0671(15) 0.0550(13) 0.0698(15) -0.0020(10) 0.0276(12) 0.0036(11)
C20 0.0578(14) 0.0726(16) 0.0623(14) -0.0136(11) -0.0037(11) 0.0139(11)
C14 0.0601(13) 0.0604(13) 0.0487(11) 0.0077(9) 0.0017(9) -0.0016(10)
C4 0.0870(18) 0.0467(12) 0.0488(12) -0.0015(8) 0.0191(12) 0.0056(11)
C21 0.0735(16) 0.0601(14) 0.0692(15) 0.0035(11) 0.0026(12) 0.0077(12)

loop_
_atom_type_symbol
_atom_type_description
_atom_type_scat_dispersion_real
_atom_type_scat_dispersion_imag
_atom_type_scat_source
C C 0.0033 0.0016 'International Tables Vol C Tables 4.2.6.8 and 6.1.1.4'
H H 0.0000 0.0000 'International Tables Vol C Tables 4.2.6.8 and 6.1.1.4'
Cl Cl 0.1484 0.1585 'International Tables Vol C Tables 4.2.6.8 and 6.1.1.4'
F F 0.0171 0.0103 'International Tables Vol C Tables 4.2.6.8 and 6.1.1.4'
N N 0.0061 0.0033 'International Tables Vol C Tables 4.2.6.8 and 6.1.1.4'
O O 0.0106 0.0060 'International Tables Vol C Tables 4.2.6.8 and 6.1.1.4'

loop_
_geom_angle_atom_site_label_1
_geom_angle_atom_site_label_2
_geom_angle_atom_site_label_3
_geom_angle
_geom_angle_site_symmetry_1
_geom_angle_site_symmetry_3
_geom_angle_publ_flag
C10 N3 C11 113.05(16) . . ?
C10 N3 C15 112.91(17) . . ?
C11 N3 C15 112.27(15) . . ?
C8 N2 C1 124.43(18) . . ?
C7 N1 C8 125.16(17) . . ?
C7 N1 C9 118.44(17) . . ?
C8 N1 C9 116.40(18) . . ?
C22 C17 C18 118.6(2) . . ?
C22 C17 C16 123.44(18) . . ?
C18 C17 C16 117.96(18) . . ?
N3 C11 C12 109.86(16) . . ?
O2 C8 N2 122.6(2) . . ?
O2 C8 N1 121.63(19) . . ?
N2 C8 N1 115.75(18) . . ?
N2 C1 C6 119.57(18) . . ?
N2 C1 C2 120.40(18) . . ?
C6 C1 C2 120.03(19) . . ?
C1 C6 C5 119.58(19) . . ?
C1 C6 C7 119.63(18) . . ?
C5 C6 C7 120.79(18) . . ?
C11 C12 C13 111.34(17) . . ?
C19 C18 C17 121.0(2) . . ?
O1 C7 N1 120.23(19) . . ?
O1 C7 C6 124.34(19) . . ?
N1 C7 C6 115.44(17) . . ?
C3 C2 C1 118.8(2) . . ?
C21 C22 C17 120.6(2) . . ?
C4 C5 C6 120.3(2) . . ?
C16 C13 C14 111.67(17) . . ?
C16 C13 C12 108.63(17) . . ?
C14 C13 C12 109.65(17) . . ?
N3 C10 C9 114.24(16) . . ?
C18 C19 C20 118.7(2) . . ?
N1 C9 C10 107.55(16) . . ?
O3 C16 C17 120.47(19) . . ?
O3 C16 C13 119.2(2) . . ?
C17 C16 C13 120.35(17) . . ?
N3 C15 C14 109.87(17) . . ?
C2 C3 C4 121.7(2) . . ?
F1 C20 C21 118.7(2) . . ?
F1 C20 C19 118.6(2) . . ?
C21 C20 C19 122.6(2) . . ?
C15 C14 C13 110.82(17) . . ?
C5 C4 C3 119.7(2) . . ?
C20 C21 C22 118.5(2) . . ?

loop_
_geom_bond_atom_site_label_1
_geom_bond_atom_site_label_2
_geom_bond_distance
_geom_bond_site_symmetry_2
_geom_bond_publ_flag
O2 C8 1.218(2) . ?
F1 C20 1.350(3) . ?
O1 C7 1.219(2) . ?
N3 C10 1.491(3) . ?
N3 C11 1.497(3) . ?
N3 C15 1.499(3) . ?
N2 C8 1.348(3) . ?
N2 C1 1.385(3) . ?
N1 C7 1.396(3) . ?
N1 C8 1.400(3) . ?
N1 C9 1.459(3) . ?
C17 C22 1.389(3) . ?
C17 C18 1.390(3) . ?
C17 C16 1.490(3) . ?
C11 C12 1.510(3) . ?
C1 C6 1.387(3) . ?
C1 C2 1.397(3) . ?
C6 C5 1.401(3) . ?
C6 C7 1.456(3) . ?
C12 C13 1.533(3) . ?
O3 C16 1.209(3) . ?
C18 C19 1.365(3) . ?
C2 C3 1.371(3) . ?
C22 C21 1.381(3) . ?
C5 C4 1.359(3) . ?
C13 C16 1.511(3) . ?
C13 C14 1.521(3) . ?
C10 C9 1.524(3) . ?
C19 C20 1.367(4) . ?
C15 C14 1.506(3) . ?
C3 C4 1.386(4) . ?
C20 C21 1.361(4) . ?
